data_4080365
loop_
_publ_author_name
'Andreychuk, Nicholas R.'
'Ilango, Sougandi'
'Vidjayacoumar, Balamurugan'
'Emslie, David J. H.'
'Jenkins, Hilary A.'

_publ_section_title
;
 Uranium(IV) Alkyl Complexes of a Rigid Dianionic NON-Donor Ligand:
 Synthesis and Quantitative Alkyl Exchange Reactions with Alkyllithium
 Reagents
;
_journal_issue 5
_journal_name_full Organometallics
_journal_page_first 1466
_journal_paper_doi 10.1021/om301136f
_journal_volume 32
_journal_year 2013
_chemical_formula_moiety '(C57 H84 N2 O U), (C6 H14)'
_chemical_formula_sum 'C63 H98 N2 O U'
_chemical_formula_weight 1137.51
_chemical_name_systematic
; 
 ? 
;
_space_group_IT_number 14
_symmetry_cell_setting monoclinic
_symmetry_space_group_name_Hall '-P 2ybc'
_symmetry_space_group_name_H-M 'P 1 21/c 1'
_atom_sites_solution_hydrogens geom
_atom_sites_solution_primary direct
_atom_sites_solution_secondary difmap
_audit_creation_method SHELXL-97
_cell_angle_alpha 90.00
_cell_angle_beta 102.716(11)
_cell_angle_gamma 90.00
_cell_formula_units_Z 8
_cell_length_a 31.383(16)
_cell_length_b 9.827(5)
_cell_length_c 38.880(20)
_cell_measurement_reflns_used 6113
_cell_measurement_temperature 100(2)
_cell_measurement_theta_max 22.13
_cell_measurement_theta_min 2.26
_cell_volume 11697(10)
_computing_cell_refinement 'Bruker SMART'
_computing_data_collection 'Bruker SMART'
_computing_data_reduction 'Bruker SAINT'
_computing_molecular_graphics 'Bruker SHELXTL'
_computing_publication_material 'Bruker SHELXTL'
_computing_structure_refinement 'SHELXL-97 (Sheldrick, 2008)'
_computing_structure_solution 'SHELXS-97 (Sheldrick, 2008)'
_diffrn_ambient_temperature 100(2)
_diffrn_measured_fraction_theta_full 1.000
_diffrn_measured_fraction_theta_max 1.000
_diffrn_measurement_device_type 'CCD area detector'
_diffrn_measurement_method 'phi and omega scans'
_diffrn_radiation_monochromator graphite
_diffrn_radiation_source 'fine-focus sealed tube'
_diffrn_radiation_type MoK\a
_diffrn_radiation_wavelength 0.71073
_diffrn_reflns_av_R_equivalents 0.1296
_diffrn_reflns_av_sigmaI/netI 0.1047
_diffrn_reflns_limit_h_max 27
_diffrn_reflns_limit_h_min -37
_diffrn_reflns_limit_k_max 11
_diffrn_reflns_limit_k_min -11
_diffrn_reflns_limit_l_max 46
_diffrn_reflns_limit_l_min -39
_diffrn_reflns_number 117765
_diffrn_reflns_theta_full 25.00
_diffrn_reflns_theta_max 25.00
_diffrn_reflns_theta_min 1.13
_exptl_absorpt_coefficient_mu 2.815
_exptl_absorpt_correction_T_max 0.7661
_exptl_absorpt_correction_T_min 0.4143
_exptl_absorpt_correction_type numerical
_exptl_absorpt_process_details SADABS
_exptl_crystal_colour orange
_exptl_crystal_density_diffrn 1.283
_exptl_crystal_density_meas ?
_exptl_crystal_density_method 'not measured'
_exptl_crystal_description plate
_exptl_crystal_F_000 4632
_exptl_crystal_size_max 0.38
_exptl_crystal_size_mid 0.17
_exptl_crystal_size_min 0.10
_platon_squeeze_details
;
two molecules of disordered hexane solvent were squeezed from the lattice.
These two molecules are included in the moiety formula, which is a source of 
checkcif error.
;
_refine_diff_density_max 1.851
_refine_diff_density_min -1.434
_refine_diff_density_rms 0.133
_refine_ls_extinction_method none
_refine_ls_goodness_of_fit_ref 0.959
_refine_ls_hydrogen_treatment constr
_refine_ls_matrix_type full
_refine_ls_number_parameters 1130
_refine_ls_number_reflns 20610
_refine_ls_number_restraints 117
_refine_ls_restrained_S_all 0.958
_refine_ls_R_factor_all 0.0980
_refine_ls_R_factor_gt 0.0528
_refine_ls_shift/su_max 0.001
_refine_ls_shift/su_mean 0.000
_refine_ls_structure_factor_coef Fsqd
_refine_ls_weighting_details 'calc w=1/[\s^2^(Fo^2^)+(0.0573P)^2^+0.0000P] where P=(Fo^2^+2Fc^2^)/3'
_refine_ls_weighting_scheme calc
_refine_ls_wR_factor_gt 0.1168
_refine_ls_wR_factor_ref 0.1317
_reflns_number_gt 12817
_reflns_number_total 20610
_reflns_threshold_expression >2sigma(I)
_cod_data_source_file om301136f_si_002.cif
_cod_data_source_block nra19_0m
_cod_depositor_comments
;
The following automatic conversions were performed:

'_symmetry_cell_setting' value 'Monoclinic' changed to 'monoclinic'
according to /home/saulius/struct/CIF-dictionaries/cif_core.dic
dictionary named 'cif_core.dic' version 2.4.2 from 2011-04-26.

Automatic conversion script
Id: cif_fix_values 1891 2012-01-12 08:04:46Z andrius 

The following automatic conversions were performed:

'_exptl_crystal_density_meas' value 'not measured' was changed to '?'
- the value is perceived as not measured.

Automatic conversion script
Id: cif_fix_values 3008 2015-01-20 13:52:24Z robertas 
;
_cod_original_sg_symbol_H-M P2(1)/c
_cod_database_code 4080365

loop_
_symmetry_equiv_pos_as_xyz
'x, y, z'
'-x, y+1/2, -z+1/2'
'-x, -y, -z'
'x, -y-1/2, z-1/2'

loop_
_atom_site_label
_atom_site_type_symbol
_atom_site_fract_x
_atom_site_fract_y
_atom_site_fract_z
_atom_site_U_iso_or_equiv
_atom_site_adp_type
_atom_site_occupancy
_atom_site_symmetry_multiplicity
_atom_site_calc_flag
_atom_site_refinement_flags
_atom_site_disorder_assembly
_atom_site_disorder_group
O1' O 0.11726(14) 0.1724(5) 0.17442(11) 0.0190(11) Uani 1 1 d . . .
N1' N 0.04116(18) 0.1902(5) 0.13311(14) 0.0190(14) Uani 1 1 d . . .
C29' C -0.0314(2) 0.2878(7) 0.10523(17) 0.0177(15) Uani 1 1 d . . .
N2' N 0.16627(18) 0.1878(5) 0.12967(14) 0.0196(14) Uani 1 1 d . . .
C4' C 0.0423(2) 0.1239(6) 0.16531(16) 0.0138(15) Uani 1 1 d . . .
C10' C 0.0916(2) 0.0494(7) 0.22020(17) 0.0155(15) Uani 1 1 d . . .
C37 C 0.2599(2) 0.7863(8) 0.48896(19) 0.0276(18) Uani 1 1 d . . .
C38 C 0.2564(2) 0.7903(8) 0.52407(19) 0.0264(18) Uani 1 1 d . . .
H44 H 0.2377 0.8565 0.5308 0.032 Uiso 1 1 calc R . .
C12' C 0.1585(2) 0.1131(7) 0.18561(18) 0.0175(16) Uani 1 1 d . . .
C1' C 0.0562(2) -0.0114(7) 0.23049(18) 0.0190(16) Uani 1 1 d . . .
H24 H 0.0607 -0.0572 0.2525 0.023 Uiso 1 1 calc R . .
C24' C 0.0009(2) 0.1880(6) 0.10618(17) 0.0146(16) Uani 1 1 d . . .
C11' C 0.0836(2) 0.1139(6) 0.18817(18) 0.0157(16) Uani 1 1 d . . .
C36' C 0.1946(2) 0.2019(7) 0.10453(19) 0.0256(18) Uani 1 1 d . . .
C36 C 0.2871(2) 0.6848(7) 0.48030(18) 0.0204(17) Uani 1 1 d . . .
C52' C 0.1095(2) 0.5103(7) 0.13577(17) 0.0215(17) Uani 1 1 d . . .
H34A H 0.1347 0.5424 0.1266 0.026 Uiso 1 1 calc R . .
H34B H 0.0839 0.5599 0.1220 0.026 Uiso 1 1 calc R . .
C28 C 0.5002(3) 0.7954(9) 0.3926(2) 0.040(2) Uani 1 1 d . . .
H47 H 0.5162 0.8641 0.3837 0.048 Uiso 1 1 calc R . .
C5' C 0.1847(2) 0.1209(7) 0.16141(18) 0.0197(17) Uani 1 1 d . . .
C13' C 0.1705(2) 0.0467(7) 0.21782(18) 0.0197(17) Uani 1 1 d . . .
C24 C 0.4321(2) 0.6952(7) 0.39721(19) 0.0275(19) Uani 1 1 d . . .
C33' C -0.0282(2) 0.3947(7) 0.13413(18) 0.0226(17) Uani 1 1 d . . .
H37 H -0.0006 0.3780 0.1522 0.027 Uiso 1 1 calc R . .
C41 C 0.3108(2) 0.5921(8) 0.50601(19) 0.0250(18) Uani 1 1 d . . .
C48' C 0.0796(3) 0.3031(7) 0.05085(18) 0.0293(19) Uani 1 1 d . . .
H33A H 0.0926 0.2220 0.0421 0.035 Uiso 1 1 calc R . .
H33B H 0.0476 0.2886 0.0445 0.035 Uiso 1 1 calc R . .
C41' C 0.1918(2) 0.1070(8) 0.0767(2) 0.0286(19) Uani 1 1 d . . .
C29 C 0.4549(3) 0.7962(8) 0.3835(2) 0.0291(19) Uani 1 1 d . . .
C6' C 0.2253(2) 0.0629(7) 0.1710(2) 0.0248(18) Uani 1 1 d . B .
H27 H 0.2445 0.0689 0.1553 0.030 Uiso 1 1 calc R . .
C53 C 0.3284(3) 1.0022(7) 0.4120(2) 0.032(2) Uani 1 1 d . . .
H38A H 0.3152 1.0370 0.4312 0.038 Uiso 1 1 calc R . .
H38B H 0.3560 1.0535 0.4141 0.038 Uiso 1 1 calc R . .
C39 C 0.2787(3) 0.7025(9) 0.5495(2) 0.044(2) Uani 1 1 d . . .
H43 H 0.2750 0.7082 0.5731 0.053 Uiso 1 1 calc R . .
C42 C 0.2358(2) 0.8850(8) 0.4629(2) 0.0292(19) Uani 1 1 d . . .
H42 H 0.2473 0.8756 0.4410 0.035 Uiso 1 1 calc R . .
C45' C 0.1590(3) -0.0066(8) 0.07160(19) 0.031(2) Uani 1 1 d . . .
H31 H 0.1324 0.0274 0.0791 0.037 Uiso 1 1 calc R . .
C49' C 0.0880(3) 0.4213(8) 0.02661(19) 0.0295(19) Uani 1 1 d . . .
C46' C 0.1763(3) -0.1303(8) 0.0945(2) 0.039(2) Uani 1 1 d . . .
H32A H 0.2033 -0.1625 0.0886 0.059 Uiso 1 1 calc R . .
H32B H 0.1544 -0.2030 0.0901 0.059 Uiso 1 1 calc R . .
H32C H 0.1821 -0.1043 0.1194 0.059 Uiso 1 1 calc R . .
C3' C 0.0076(2) 0.0621(7) 0.17607(17) 0.0190(16) Uani 1 1 d . . .
H54 H -0.0209 0.0654 0.1613 0.023 Uiso 1 1 calc R . .
C28' C -0.0670(2) 0.2903(7) 0.07741(18) 0.0225(16) Uani 1 1 d . . .
H83 H -0.0885 0.3588 0.0767 0.027 Uiso 1 1 calc R . .
C19' C -0.0358(2) -0.2041(7) 0.19428(19) 0.0284(19) Uani 1 1 d . . .
H58A H -0.0442 -0.1733 0.1697 0.043 Uiso 1 1 calc R . .
H58B H -0.0600 -0.2547 0.2003 0.043 Uiso 1 1 calc R . .
H58C H -0.0101 -0.2634 0.1972 0.043 Uiso 1 1 calc R . .
C2' C 0.0146(2) -0.0061(7) 0.20910(17) 0.0162(16) Uani 1 1 d . . .
C16' C -0.0247(2) -0.0799(7) 0.21882(17) 0.0179(16) Uani 1 1 d . . .
C27' C -0.0724(2) 0.1953(8) 0.05022(19) 0.0274(19) Uani 1 1 d . . .
H84 H -0.0971 0.1989 0.0311 0.033 Uiso 1 1 calc R . .
C17' C -0.0137(2) -0.1329(7) 0.25729(17) 0.0228(17) Uani 1 1 d . . .
H59A H 0.0117 -0.1933 0.2606 0.034 Uiso 1 1 calc R . .
H59B H -0.0388 -0.1833 0.2620 0.034 Uiso 1 1 calc R . .
H59C H -0.0071 -0.0558 0.2736 0.034 Uiso 1 1 calc R . .
C55' C 0.1196(3) 0.7331(8) 0.1711(2) 0.042(2) Uani 1 1 d . . .
H80A H 0.1194 0.7720 0.1943 0.063 Uiso 1 1 calc R . .
H80B H 0.0945 0.7676 0.1537 0.063 Uiso 1 1 calc R . .
H80C H 0.1467 0.7590 0.1642 0.063 Uiso 1 1 calc R . .
C26' C -0.0407(2) 0.0948(8) 0.05178(18) 0.0248(18) Uani 1 1 d . . .
H85 H -0.0442 0.0293 0.0334 0.030 Uiso 1 1 calc R . .
C8' C 0.2114(2) -0.0099(7) 0.22630(18) 0.0204(17) Uani 1 1 d . B .
H63 H 0.2207 -0.0538 0.2485 0.024 Uiso 1 1 calc R . .
C25' C -0.0039(2) 0.0874(7) 0.07966(18) 0.0201(17) Uani 1 1 d . . .
C56 C 0.3136(3) 1.0172(9) 0.3451(2) 0.047(2) Uani 1 1 d . . .
H72A H 0.3172 0.9181 0.3453 0.071 Uiso 1 1 calc R . .
H72B H 0.3415 1.0609 0.3448 0.071 Uiso 1 1 calc R . .
H72C H 0.2918 1.0440 0.3240 0.071 Uiso 1 1 calc R . .
C7' C 0.2395(2) -0.0047(7) 0.20321(17) 0.0226(17) Uani 1 1 d D . .
C14' C 0.1463(2) -0.0678(7) 0.26984(17) 0.0257(18) Uani 1 1 d . . .
H61A H 0.1248 -0.0640 0.2847 0.039 Uiso 1 1 calc R . .
H61B H 0.1758 -0.0598 0.2847 0.039 Uiso 1 1 calc R . .
H61C H 0.1436 -0.1546 0.2572 0.039 Uiso 1 1 calc R . .
C30' C 0.0278(2) -0.0306(7) 0.08078(19) 0.0244(18) Uani 1 1 d . . .
H87 H 0.0567 -0.0012 0.0954 0.029 Uiso 1 1 calc R . .
C48 C 0.4080(2) 0.8061(7) 0.48463(19) 0.0277(19) Uani 1 1 d . . .
H78A H 0.4047 0.7258 0.4992 0.033 Uiso 1 1 calc R . .
H78B H 0.4359 0.7924 0.4772 0.033 Uiso 1 1 calc R . .
C18' C -0.0641(2) 0.0130(7) 0.21473(19) 0.0244(18) Uani 1 1 d . . .
H57A H -0.0564 0.0931 0.2299 0.037 Uiso 1 1 calc R . .
H57B H -0.0881 -0.0360 0.2216 0.037 Uiso 1 1 calc R . .
H57C H -0.0732 0.0421 0.1901 0.037 Uiso 1 1 calc R . .
C39' C 0.2494(3) 0.2288(10) 0.0581(3) 0.051(3) Uani 1 1 d . . .
H52 H 0.2683 0.2377 0.0422 0.061 Uiso 1 1 calc R . .
C9' C 0.1380(2) 0.0515(7) 0.24284(18) 0.0200(16) Uani 1 1 d . . .
C32' C 0.0126(3) -0.1550(8) 0.0991(2) 0.036(2) Uani 1 1 d . . .
H88A H 0.0101 -0.1297 0.1229 0.054 Uiso 1 1 calc R . .
H88B H 0.0340 -0.2286 0.1004 0.054 Uiso 1 1 calc R . .
H88C H -0.0158 -0.1858 0.0855 0.054 Uiso 1 1 calc R . .
C53' C 0.1168(2) 0.5764(8) 0.17301(18) 0.0268(19) Uani 1 1 d . . .
C54 C 0.2983(3) 1.0615(8) 0.3780(2) 0.033(2) Uani 1 1 d . . .
C43 C 0.1866(3) 0.8570(9) 0.4528(2) 0.043(2) Uani 1 1 d . . .
H73A H 0.1815 0.7678 0.4414 0.065 Uiso 1 1 calc R . .
H73B H 0.1722 0.9276 0.4365 0.065 Uiso 1 1 calc R . .
H73C H 0.1747 0.8576 0.4741 0.065 Uiso 1 1 calc R . .
C25 C 0.4545(2) 0.5905(8) 0.41965(19) 0.0296(19) Uani 1 1 d . . .
C15' C 0.1454(2) 0.1856(7) 0.26362(19) 0.0275(19) Uani 1 1 d . . .
H62A H 0.1379 0.2624 0.2473 0.041 Uiso 1 1 calc R . .
H62B H 0.1762 0.1925 0.2758 0.041 Uiso 1 1 calc R . .
H62C H 0.1270 0.1875 0.2809 0.041 Uiso 1 1 calc R . .
C45 C 0.3402(2) 0.4843(8) 0.49689(19) 0.0282(19) Uani 1 1 d . . .
H77 H 0.3559 0.5251 0.4797 0.034 Uiso 1 1 calc R . .
C37' C 0.2244(2) 0.3118(8) 0.1081(2) 0.034(2) Uani 1 1 d . . .
C40' C 0.2195(3) 0.1237(9) 0.0537(2) 0.040(2) Uani 1 1 d . . .
H53 H 0.2178 0.0621 0.0346 0.048 Uiso 1 1 calc R . .
C38' C 0.2523(3) 0.3214(10) 0.0854(2) 0.046(3) Uani 1 1 d . . .
H51 H 0.2735 0.3918 0.0884 0.055 Uiso 1 1 calc R . .
C46 C 0.3146(3) 0.3588(8) 0.4788(2) 0.040(2) Uani 1 1 d . . .
H76A H 0.2990 0.3155 0.4951 0.060 Uiso 1 1 calc R . .
H76B H 0.3352 0.2936 0.4723 0.060 Uiso 1 1 calc R . .
H76C H 0.2936 0.3881 0.4575 0.060 Uiso 1 1 calc R . .
C35' C -0.0670(3) 0.3862(8) 0.1528(2) 0.037(2) Uani 1 1 d . . .
H82A H -0.0633 0.4546 0.1716 0.056 Uiso 1 1 calc R . .
H82B H -0.0680 0.2953 0.1629 0.056 Uiso 1 1 calc R . .
H82C H -0.0944 0.4035 0.1356 0.056 Uiso 1 1 calc R . .
C49 C 0.4168(2) 0.9235(8) 0.5106(2) 0.0307(19) Uani 1 1 d . . .
C40 C 0.3059(3) 0.6076(9) 0.5405(2) 0.036(2) Uani 1 1 d . . .
H75 H 0.3222 0.5502 0.5583 0.043 Uiso 1 1 calc R . .
C57 C 0.2967(3) 1.2192(9) 0.3795(2) 0.053(3) Uani 1 1 d . . .
H70A H 0.2794 1.2543 0.3571 0.079 Uiso 1 1 calc R . .
H70B H 0.3264 1.2557 0.3835 0.079 Uiso 1 1 calc R . .
H70C H 0.2832 1.2473 0.3988 0.079 Uiso 1 1 calc R . .
C44 C 0.2443(3) 1.0315(8) 0.4758(2) 0.043(2) Uani 1 1 d . . .
H74A H 0.2324 1.0454 0.4968 0.065 Uiso 1 1 calc R . .
H74B H 0.2302 1.0944 0.4572 0.065 Uiso 1 1 calc R . .
H74C H 0.2758 1.0488 0.4817 0.065 Uiso 1 1 calc R . .
C34' C -0.0256(3) 0.5356(7) 0.1190(2) 0.033(2) Uani 1 1 d . . .
H81A H -0.0024 0.5377 0.1057 0.050 Uiso 1 1 calc R . .
H81B H -0.0191 0.6021 0.1382 0.050 Uiso 1 1 calc R . .
H81C H -0.0536 0.5583 0.1032 0.050 Uiso 1 1 calc R . .
C51' C 0.0603(3) 0.5448(9) 0.0325(2) 0.058(3) Uani 1 1 d . . .
H90A H 0.0671 0.5689 0.0576 0.087 Uiso 1 1 calc R . .
H90B H 0.0292 0.5220 0.0251 0.087 Uiso 1 1 calc R . .
H90C H 0.0669 0.6221 0.0187 0.087 Uiso 1 1 calc R . .
C27 C 0.5225(3) 0.6949(10) 0.4146(2) 0.048(3) Uani 1 1 d . . .
H67 H 0.5536 0.6951 0.4204 0.058 Uiso 1 1 calc R . .
C42' C 0.2277(3) 0.4183(8) 0.1371(2) 0.038(2) Uani 1 1 d . . .
H49 H 0.2012 0.4093 0.1472 0.046 Uiso 1 1 calc R . .
C26 C 0.5002(3) 0.5958(9) 0.4281(2) 0.041(2) Uani 1 1 d . . .
H68 H 0.5161 0.5293 0.4435 0.049 Uiso 1 1 calc R . .
C54' C 0.0791(3) 0.5353(9) 0.1905(2) 0.045(3) Uani 1 1 d . . .
H97A H 0.0783 0.4360 0.1926 0.068 Uiso 1 1 calc R . .
H97B H 0.0513 0.5673 0.1760 0.068 Uiso 1 1 calc R . .
H97C H 0.0836 0.5764 0.2140 0.068 Uiso 1 1 calc R . .
C47' C 0.1447(3) -0.0537(9) 0.0329(2) 0.043(2) Uani 1 1 d . . .
H99A H 0.1338 0.0245 0.0179 0.065 Uiso 1 1 calc R . .
H99B H 0.1216 -0.1220 0.0309 0.065 Uiso 1 1 calc R . .
H99C H 0.1698 -0.0936 0.0253 0.065 Uiso 1 1 calc R . .
C31' C 0.0349(3) -0.0721(8) 0.0452(2) 0.040(2) Uani 1 1 d . . .
H89A H 0.0076 -0.1082 0.0308 0.060 Uiso 1 1 calc R . .
H89B H 0.0576 -0.1423 0.0482 0.060 Uiso 1 1 calc R . .
H89C H 0.0442 0.0072 0.0334 0.060 Uiso 1 1 calc R . .
C33 C 0.4313(3) 0.9072(8) 0.3589(2) 0.040(2) Uani 1 1 d . . .
H98 H 0.3991 0.8918 0.3554 0.047 Uiso 1 1 calc R . .
C56' C 0.1594(3) 0.5257(8) 0.1964(2) 0.040(2) Uani 1 1 d . . .
H10A H 0.1606 0.4262 0.1952 0.060 Uiso 1 1 calc R . .
H10B H 0.1609 0.5537 0.2208 0.060 Uiso 1 1 calc R . .
H10C H 0.1842 0.5646 0.1882 0.060 Uiso 1 1 calc R . .
C105 C 0.0733(3) 0.3818(9) -0.01259(19) 0.049(3) Uani 1 1 d . . .
H10D H 0.0775 0.4593 -0.0273 0.074 Uiso 1 1 calc R . .
H10E H 0.0423 0.3566 -0.0177 0.074 Uiso 1 1 calc R . .
H10F H 0.0906 0.3044 -0.0176 0.074 Uiso 1 1 calc R . .
C51 C 0.4522(3) 0.8860(9) 0.5438(2) 0.049(2) Uani 1 1 d . . .
H10G H 0.4421 0.8085 0.5557 0.073 Uiso 1 1 calc R . .
H10H H 0.4574 0.9641 0.5598 0.073 Uiso 1 1 calc R . .
H10I H 0.4794 0.8617 0.5368 0.073 Uiso 1 1 calc R . .
C55 C 0.2513(3) 1.0080(9) 0.3754(2) 0.044(2) Uani 1 1 d . . .
H10J H 0.2326 1.0378 0.3531 0.066 Uiso 1 1 calc R . .
H10K H 0.2399 1.0438 0.3951 0.066 Uiso 1 1 calc R . .
H10L H 0.2517 0.9083 0.3763 0.066 Uiso 1 1 calc R . .
C30 C 0.4307(3) 0.4781(9) 0.4331(2) 0.042(2) Uani 1 1 d . . .
H108 H 0.4008 0.5123 0.4333 0.050 Uiso 1 1 calc R . .
C43' C 0.2679(3) 0.3970(9) 0.1673(3) 0.056(3) Uani 1 1 d . . .
H10M H 0.2641 0.3137 0.1801 0.084 Uiso 1 1 calc R . .
H10N H 0.2710 0.4749 0.1834 0.084 Uiso 1 1 calc R . .
H10O H 0.2941 0.3890 0.1576 0.084 Uiso 1 1 calc R . .
C44' C 0.2280(3) 0.5630(8) 0.1223(3) 0.050(3) Uani 1 1 d . . .
H11A H 0.2559 0.5800 0.1158 0.076 Uiso 1 1 calc R . .
H11B H 0.2240 0.6288 0.1403 0.076 Uiso 1 1 calc R . .
H11C H 0.2041 0.5725 0.1015 0.076 Uiso 1 1 calc R . .
C47 C 0.3746(3) 0.4333(9) 0.5280(2) 0.048(2) Uani 1 1 d . . .
H11D H 0.3916 0.5106 0.5397 0.071 Uiso 1 1 calc R . .
H11E H 0.3941 0.3695 0.5197 0.071 Uiso 1 1 calc R . .
H11F H 0.3603 0.3871 0.5448 0.071 Uiso 1 1 calc R . .
C34 C 0.4419(3) 1.0485(9) 0.3753(3) 0.059(3) Uani 1 1 d . . .
H11G H 0.4359 1.0497 0.3991 0.089 Uiso 1 1 calc R . .
H11H H 0.4237 1.1169 0.3607 0.089 Uiso 1 1 calc R . .
H11I H 0.4728 1.0693 0.3768 0.089 Uiso 1 1 calc R . .
C31 C 0.4511(3) 0.4298(10) 0.4701(2) 0.057(3) Uani 1 1 d . . .
H11J H 0.4796 0.3886 0.4704 0.085 Uiso 1 1 calc R . .
H11K H 0.4320 0.3623 0.4775 0.085 Uiso 1 1 calc R . .
H11L H 0.4549 0.5075 0.4863 0.085 Uiso 1 1 calc R . .
C52 C 0.4321(3) 1.0499(9) 0.4932(2) 0.064(3) Uani 1 1 d . . .
H11M H 0.4587 1.0278 0.4849 0.095 Uiso 1 1 calc R . .
H11N H 0.4383 1.1241 0.5104 0.095 Uiso 1 1 calc R . .
H11O H 0.4091 1.0784 0.4731 0.095 Uiso 1 1 calc R . .
C35 C 0.4434(4) 0.9007(10) 0.3226(2) 0.073(3) Uani 1 1 d . . .
H11P H 0.4243 0.9620 0.3062 0.109 Uiso 1 1 calc R . .
H11Q H 0.4397 0.8074 0.3136 0.109 Uiso 1 1 calc R . .
H11R H 0.4739 0.9287 0.3250 0.109 Uiso 1 1 calc R . .
C50 C 0.3747(3) 0.9590(11) 0.5221(3) 0.069(3) Uani 1 1 d . . .
H11S H 0.3548 1.0067 0.5029 0.104 Uiso 1 1 calc R . .
H11T H 0.3815 1.0177 0.5429 0.104 Uiso 1 1 calc R . .
H11U H 0.3608 0.8753 0.5278 0.104 Uiso 1 1 calc R . .
C32 C 0.4253(3) 0.3559(10) 0.4075(3) 0.061(3) Uani 1 1 d . . .
H11V H 0.4114 0.3864 0.3837 0.092 Uiso 1 1 calc R . .
H11W H 0.4070 0.2864 0.4152 0.092 Uiso 1 1 calc R . .
H11$ H 0.4541 0.3173 0.4074 0.092 Uiso 1 1 calc R . .
C50' C 0.1354(3) 0.4593(11) 0.0355(3) 0.070(3) Uani 1 1 d . . .
H100 H 0.1450 0.4718 0.0611 0.105 Uiso 1 1 calc R . .
H200 H 0.1397 0.5442 0.0235 0.105 Uiso 1 1 calc R . .
H11' H 0.1526 0.3867 0.0279 0.105 Uiso 1 1 calc R . .
C0A C 0.3839(2) 0.4495(7) 0.27569(19) 0.052(3) Uiso 0.744(8) 1 d PD A 1
C3A C 0.3532(4) 0.4083(12) 0.2406(2) 0.080(3) Uiso 0.744(8) 1 d PD A 1
H09A H 0.3326 0.3393 0.2451 0.120 Uiso 0.744(8) 1 calc PR A 1
H09B H 0.3704 0.3710 0.2247 0.120 Uiso 0.744(8) 1 calc PR A 1
H09C H 0.3370 0.4884 0.2298 0.120 Uiso 0.744(8) 1 calc PR A 1
C2A C 0.4180(3) 0.5476(12) 0.2661(3) 0.080(3) Uiso 0.744(8) 1 d PD A 1
H08A H 0.4029 0.6230 0.2519 0.120 Uiso 0.744(8) 1 calc PR A 1
H08B H 0.4360 0.4985 0.2525 0.120 Uiso 0.744(8) 1 calc PR A 1
H08C H 0.4367 0.5837 0.2877 0.120 Uiso 0.744(8) 1 calc PR A 1
C1A C 0.4090(4) 0.3203(10) 0.2908(3) 0.080(3) Uiso 0.744(8) 1 d PD A 1
H07A H 0.4283 0.3413 0.3136 0.120 Uiso 0.744(8) 1 calc PR A 1
H07B H 0.4265 0.2877 0.2745 0.120 Uiso 0.744(8) 1 calc PR A 1
H07C H 0.3882 0.2495 0.2940 0.120 Uiso 0.744(8) 1 calc PR A 1
C0B C 0.3839(2) 0.4495(7) 0.27569(19) 0.052(3) Uiso 0.256(8) 1 d PD A 2
C3B C 0.3777(4) 0.5306(13) 0.2410(2) 0.080(3) Uiso 0.256(8) 1 d PD A 2
H09D H 0.3464 0.5418 0.2308 0.120 Uiso 0.256(8) 1 calc PR A 2
H09E H 0.3913 0.4813 0.2243 0.120 Uiso 0.256(8) 1 calc PR A 2
H09F H 0.3914 0.6203 0.2458 0.120 Uiso 0.256(8) 1 calc PR A 2
C2B C 0.4336(3) 0.4422(13) 0.2910(3) 0.080(3) Uiso 0.256(8) 1 d PD A 2
H08D H 0.4451 0.5342 0.2967 0.120 Uiso 0.256(8) 1 calc PR A 2
H08E H 0.4480 0.4013 0.2735 0.120 Uiso 0.256(8) 1 calc PR A 2
H08F H 0.4394 0.3865 0.3124 0.120 Uiso 0.256(8) 1 calc PR A 2
C1B C 0.3687(4) 0.3029(10) 0.2656(3) 0.080(3) Uiso 0.256(8) 1 d PD A 2
H07D H 0.3721 0.2475 0.2870 0.120 Uiso 0.256(8) 1 calc PR A 2
H07E H 0.3864 0.2642 0.2502 0.120 Uiso 0.256(8) 1 calc PR A 2
H07F H 0.3379 0.3038 0.2532 0.120 Uiso 0.256(8) 1 calc PR A 2
C0A' C 0.2858(2) -0.0682(6) 0.21323(14) 0.0267(18) Uiso 0.546(8) 1 d PD B 1
C1A' C 0.3016(4) -0.1085(13) 0.1799(3) 0.060(5) Uiso 0.546(8) 1 d PDU B 1
H01A H 0.2842 -0.1850 0.1683 0.090 Uiso 0.546(8) 1 calc PR B 1
H01B H 0.3324 -0.1354 0.1864 0.090 Uiso 0.546(8) 1 calc PR B 1
H01C H 0.2984 -0.0308 0.1637 0.090 Uiso 0.546(8) 1 calc PR B 1
C2A' C 0.3182(3) 0.0367(12) 0.2340(3) 0.064(5) Uiso 0.546(8) 1 d PDU B 1
H02A H 0.3149 0.1234 0.2212 0.096 Uiso 0.546(8) 1 calc PR B 1
H02B H 0.3481 0.0031 0.2365 0.096 Uiso 0.546(8) 1 calc PR B 1
H02C H 0.3120 0.0501 0.2574 0.096 Uiso 0.546(8) 1 calc PR B 1
C3A' C 0.2859(4) -0.1948(11) 0.2363(3) 0.067(5) Uiso 0.546(8) 1 d PDU B 1
H03A H 0.2692 -0.1759 0.2543 0.100 Uiso 0.546(8) 1 calc PR B 1
H03B H 0.3160 -0.2183 0.2478 0.100 Uiso 0.546(8) 1 calc PR B 1
H03C H 0.2724 -0.2710 0.2216 0.100 Uiso 0.546(8) 1 calc PR B 1
C0B' C 0.2858(2) -0.0682(6) 0.21323(14) 0.0267(18) Uiso 0.454(8) 1 d PD B 2
C1B' C 0.3176(3) 0.0084(14) 0.1954(4) 0.062(5) Uiso 0.454(8) 1 d PDU B 2
H01D H 0.3078 0.0007 0.1697 0.093 Uiso 0.454(8) 1 calc PR B 2
H01E H 0.3469 -0.0310 0.2028 0.093 Uiso 0.454(8) 1 calc PR B 2
H01F H 0.3184 0.1046 0.2022 0.093 Uiso 0.454(8) 1 calc PR B 2
C2B' C 0.3033(4) -0.0638(16) 0.2534(2) 0.060(5) Uiso 0.454(8) 1 d PDU B 2
H02D H 0.2927 0.0187 0.2630 0.091 Uiso 0.454(8) 1 calc PR B 2
H02E H 0.3353 -0.0634 0.2588 0.091 Uiso 0.454(8) 1 calc PR B 2
H02F H 0.2929 -0.1441 0.2642 0.091 Uiso 0.454(8) 1 calc PR B 2
C3B' C 0.2839(4) -0.2184(10) 0.2014(4) 0.077(6) Uiso 0.454(8) 1 d PDU B 2
H03D H 0.2550 -0.2559 0.2016 0.116 Uiso 0.454(8) 1 calc PR B 2
H03E H 0.3063 -0.2707 0.2176 0.116 Uiso 0.454(8) 1 calc PR B 2
H03F H 0.2891 -0.2242 0.1775 0.116 Uiso 0.454(8) 1 calc PR B 2
U1 U 0.352167(9) 0.77876(3) 0.431305(7) 0.02278(9) Uani 1 1 d . . .
O1 O 0.30127(15) 0.6699(5) 0.37903(12) 0.0243(12) Uani 1 1 d . . .
N2 N 0.29250(18) 0.6728(6) 0.44400(15) 0.0225(14) Uani 1 1 d . . .
C6 C 0.2241(2) 0.5366(7) 0.42736(19) 0.0230(17) Uani 1 1 d . . .
H12 H 0.2199 0.5343 0.4508 0.028 Uiso 1 1 calc R . .
C12 C 0.2643(2) 0.6016(7) 0.3854(2) 0.0247(18) Uani 1 1 d . . .
C4 C 0.3648(2) 0.6299(8) 0.3576(2) 0.0286(19) Uani 1 1 d . . .
C5 C 0.2598(2) 0.6062(7) 0.41976(19) 0.0227(17) Uani 1 1 d . . .
C10 C 0.2935(2) 0.5554(7) 0.32305(19) 0.0246(18) Uani 1 1 d . . .
C8 C 0.2003(2) 0.4710(7) 0.36578(19) 0.0245(18) Uani 1 1 d . . .
H10 H 0.1799 0.4254 0.3478 0.029 Uiso 1 1 calc R . .
C1 C 0.3153(3) 0.5018(8) 0.29829(19) 0.0305(19) Uani 1 1 d . A .
H1 H 0.2987 0.4554 0.2783 0.037 Uiso 1 1 calc R . .
C11 C 0.3196(2) 0.6176(7) 0.35178(18) 0.0189(16) Uani 1 1 d . . .
C13 C 0.2358(2) 0.5386(7) 0.35749(18) 0.0240(18) Uani 1 1 d . . .
C16 C 0.1539(2) 0.3949(8) 0.4078(2) 0.0297(19) Uani 1 1 d . . .
N1 N 0.38472(18) 0.6953(6) 0.38938(15) 0.0250(15) Uani 1 1 d . . .
C7 C 0.1946(2) 0.4700(7) 0.40026(19) 0.0225(17) Uani 1 1 d . . .
C19 C 0.1527(3) 0.2480(7) 0.3949(2) 0.042(2) Uani 1 1 d . . .
H19A H 0.1306 0.1971 0.4038 0.063 Uiso 1 1 calc R . .
H19B H 0.1814 0.2059 0.4035 0.063 Uiso 1 1 calc R . .
H19C H 0.1455 0.2467 0.3691 0.063 Uiso 1 1 calc R . .
C14 C 0.2217(2) 0.4350(8) 0.29610(19) 0.0291(19) Uani 1 1 d . . .
H14A H 0.2312 0.3470 0.3070 0.044 Uiso 1 1 calc R . .
H14B H 0.2297 0.4409 0.2732 0.044 Uiso 1 1 calc R . .
H14C H 0.1900 0.4433 0.2928 0.044 Uiso 1 1 calc R . .
C9 C 0.2442(2) 0.5507(7) 0.32015(18) 0.0227(17) Uani 1 1 d . . .
C3 C 0.3843(3) 0.5771(8) 0.3321(2) 0.035(2) Uani 1 1 d . A .
H3 H 0.4151 0.5835 0.3351 0.042 Uiso 1 1 calc R . .
C2 C 0.3593(2) 0.5135(8) 0.30168(19) 0.037(2) Uani 1 1 d D . .
C17 C 0.1540(3) 0.3946(10) 0.4473(2) 0.045(2) Uani 1 1 d . . .
H17A H 0.1278 0.3481 0.4510 0.067 Uiso 1 1 calc R . .
H17B H 0.1542 0.4885 0.4558 0.067 Uiso 1 1 calc R . .
H17C H 0.1800 0.3469 0.4602 0.067 Uiso 1 1 calc R . .
C15 C 0.2234(2) 0.6854(7) 0.3044(2) 0.0302(19) Uani 1 1 d . . .
H15A H 0.1921 0.6849 0.3044 0.045 Uiso 1 1 calc R . .
H15B H 0.2272 0.6950 0.2802 0.045 Uiso 1 1 calc R . .
H15C H 0.2375 0.7618 0.3187 0.045 Uiso 1 1 calc R . .
C18 C 0.1131(2) 0.4714(9) 0.3883(2) 0.035(2) Uani 1 1 d . . .
H18A H 0.1123 0.4719 0.3629 0.052 Uiso 1 1 calc R . .
H18B H 0.1140 0.5652 0.3969 0.052 Uiso 1 1 calc R . .
H18C H 0.0869 0.4259 0.3925 0.052 Uiso 1 1 calc R . .
U1' U 0.098623(8) 0.28174(3) 0.114116(7) 0.01908(8) Uani 1 1 d . . .

loop_
_atom_site_aniso_label
_atom_site_aniso_U_11
_atom_site_aniso_U_22
_atom_site_aniso_U_33
_atom_site_aniso_U_23
_atom_site_aniso_U_13
_atom_site_aniso_U_12
O1' 0.016(3) 0.022(3) 0.019(3) 0.004(2) 0.005(2) 0.000(2)
N1' 0.024(3) 0.013(4) 0.020(3) 0.002(3) 0.004(3) 0.004(3)
C29' 0.023(4) 0.009(4) 0.019(4) 0.001(3) 0.001(3) 0.003(3)
N2' 0.026(3) 0.015(4) 0.018(3) -0.002(3) 0.006(3) 0.003(3)
C4' 0.021(4) 0.010(4) 0.009(3) 0.001(3) 0.001(3) 0.007(3)
C10' 0.018(4) 0.010(4) 0.016(4) -0.003(3) -0.002(3) 0.000(3)
C37 0.020(4) 0.038(5) 0.022(4) -0.008(4) 0.000(3) -0.006(4)
C38 0.024(4) 0.032(5) 0.023(4) -0.014(4) 0.007(3) -0.001(4)
C12' 0.021(4) 0.009(4) 0.021(4) -0.001(3) 0.000(3) 0.003(3)
C1' 0.025(4) 0.015(4) 0.015(4) -0.001(3) 0.003(3) 0.000(3)
C24' 0.014(4) 0.013(4) 0.013(4) 0.006(3) -0.004(3) -0.004(3)
C11' 0.018(4) 0.007(4) 0.022(4) 0.001(3) 0.005(3) 0.003(3)
C36' 0.027(4) 0.019(5) 0.030(4) 0.009(4) 0.004(4) 0.008(4)
C36 0.024(4) 0.016(4) 0.016(4) -0.006(3) -0.006(3) -0.009(3)
C52' 0.022(4) 0.024(4) 0.017(4) 0.004(3) 0.002(3) -0.005(3)
C28 0.030(5) 0.049(6) 0.038(5) -0.015(5) 0.003(4) -0.012(4)
C5' 0.018(4) 0.018(4) 0.020(4) 0.003(3) -0.003(3) 0.001(3)
C13' 0.019(4) 0.018(4) 0.021(4) -0.007(3) 0.002(3) 0.002(3)
C24 0.031(5) 0.022(5) 0.027(4) -0.010(4) 0.001(4) 0.001(4)
C33' 0.025(4) 0.016(4) 0.023(4) -0.004(3) -0.005(3) -0.005(3)
C41 0.016(4) 0.027(5) 0.028(4) -0.002(4) -0.004(3) -0.010(3)
C48' 0.038(5) 0.029(5) 0.021(4) 0.002(4) 0.008(4) 0.001(4)
C41' 0.031(5) 0.026(5) 0.028(5) 0.009(4) 0.005(4) 0.012(4)
C29 0.033(5) 0.020(5) 0.032(5) -0.012(4) 0.002(4) -0.004(4)
C6' 0.031(5) 0.014(4) 0.033(5) 0.001(4) 0.015(4) -0.002(3)
C53 0.035(5) 0.021(5) 0.035(5) -0.013(4) -0.003(4) -0.004(4)
C39 0.049(6) 0.051(7) 0.033(5) -0.008(5) 0.011(5) -0.022(5)
C42 0.022(4) 0.027(5) 0.037(5) -0.007(4) 0.003(4) 0.003(4)
C45' 0.034(5) 0.038(5) 0.023(4) -0.003(4) 0.009(4) 0.007(4)
C49' 0.037(5) 0.027(5) 0.024(4) 0.005(4) 0.006(4) 0.011(4)
C46' 0.038(5) 0.031(5) 0.045(6) 0.005(4) 0.002(4) -0.007(4)
C3' 0.019(4) 0.021(4) 0.017(4) -0.007(3) 0.003(3) 0.001(3)
C28' 0.022(4) 0.019(4) 0.022(4) 0.002(4) -0.003(3) 0.003(3)
C19' 0.031(4) 0.028(5) 0.030(4) -0.002(4) 0.015(4) -0.009(4)
C2' 0.019(4) 0.015(4) 0.016(4) -0.003(3) 0.006(3) 0.000(3)
C16' 0.022(4) 0.017(4) 0.014(4) 0.005(3) 0.003(3) -0.003(3)
C27' 0.019(4) 0.040(6) 0.017(4) 0.000(4) -0.008(3) -0.006(4)
C17' 0.024(4) 0.021(4) 0.021(4) 0.008(3) 0.000(3) 0.000(3)
C55' 0.063(6) 0.032(5) 0.028(5) -0.006(4) 0.006(4) 0.002(5)
C26' 0.030(5) 0.024(5) 0.019(4) -0.006(3) 0.001(4) -0.008(4)
C8' 0.025(4) 0.013(4) 0.019(4) 0.005(3) -0.004(3) -0.001(3)
C25' 0.023(4) 0.016(4) 0.023(4) 0.004(3) 0.008(3) -0.002(3)
C56 0.057(7) 0.047(6) 0.033(5) 0.009(5) 0.000(5) 0.012(5)
C7' 0.015(4) 0.020(4) 0.030(4) -0.004(3) -0.001(3) -0.001(3)
C14' 0.032(5) 0.029(5) 0.012(4) 0.007(3) -0.003(3) 0.006(4)
C30' 0.020(4) 0.027(5) 0.026(4) -0.003(4) 0.003(3) 0.006(3)
C48 0.023(4) 0.028(5) 0.027(4) 0.005(4) -0.006(3) 0.002(3)
C18' 0.027(4) 0.024(4) 0.025(4) 0.003(3) 0.011(4) -0.002(3)
C39' 0.050(6) 0.050(6) 0.064(7) 0.021(6) 0.036(5) 0.010(5)
C9' 0.018(4) 0.017(4) 0.021(4) 0.004(3) -0.004(3) 0.005(3)
C32' 0.049(6) 0.023(5) 0.038(5) 0.005(4) 0.013(4) 0.013(4)
C53' 0.032(5) 0.032(5) 0.016(4) -0.004(4) 0.005(4) -0.006(4)
C54 0.046(6) 0.021(5) 0.025(5) 0.003(4) -0.004(4) 0.000(4)
C43 0.039(6) 0.042(6) 0.049(6) -0.004(5) 0.010(5) 0.011(4)
C25 0.026(5) 0.038(5) 0.023(4) -0.005(4) 0.001(4) 0.004(4)
C15' 0.026(4) 0.030(5) 0.025(4) -0.009(4) 0.003(4) -0.002(3)
C45 0.034(5) 0.024(5) 0.023(4) 0.011(4) 0.000(4) -0.004(4)
C37' 0.020(4) 0.031(6) 0.049(5) 0.015(4) 0.007(4) 0.004(4)
C40' 0.036(5) 0.046(6) 0.045(6) 0.001(5) 0.026(5) 0.014(4)
C38' 0.037(5) 0.047(6) 0.057(6) 0.028(5) 0.015(5) 0.008(4)
C46 0.051(6) 0.029(5) 0.034(5) -0.003(4) -0.001(4) -0.003(4)
C35' 0.046(5) 0.042(6) 0.026(5) -0.004(4) 0.015(4) 0.010(4)
C49 0.030(5) 0.029(5) 0.027(5) -0.003(4) -0.007(4) -0.002(4)
C40 0.038(5) 0.046(6) 0.024(5) 0.007(4) 0.005(4) -0.003(4)
C57 0.065(7) 0.033(5) 0.050(6) 0.006(5) -0.011(5) 0.009(5)
C44 0.049(6) 0.031(5) 0.049(6) -0.003(4) 0.011(5) 0.010(4)
C34' 0.042(5) 0.019(5) 0.037(5) -0.002(4) 0.003(4) 0.007(4)
C51' 0.112(9) 0.029(6) 0.029(5) 0.001(4) 0.007(6) 0.020(6)
C27 0.027(5) 0.071(8) 0.046(6) 0.002(5) 0.006(4) -0.006(5)
C42' 0.028(5) 0.031(5) 0.057(6) -0.002(5) 0.011(4) -0.009(4)
C26 0.027(5) 0.055(6) 0.035(5) 0.009(5) -0.003(4) 0.009(4)
C54' 0.054(6) 0.064(7) 0.021(5) -0.018(4) 0.014(4) -0.018(5)
C47' 0.045(6) 0.048(6) 0.034(5) -0.001(4) 0.002(4) 0.013(5)
C31' 0.060(6) 0.025(5) 0.040(5) 0.000(4) 0.023(5) 0.007(4)
C33 0.028(5) 0.030(5) 0.057(6) 0.017(5) 0.001(4) 0.001(4)
C56' 0.050(6) 0.036(5) 0.023(5) -0.005(4) -0.014(4) -0.012(4)
C105 0.093(8) 0.039(6) 0.015(4) 0.000(4) 0.010(5) 0.021(5)
C51 0.058(6) 0.037(6) 0.038(5) -0.009(4) -0.018(5) -0.003(5)
C55 0.043(6) 0.049(6) 0.034(5) -0.003(4) -0.004(4) 0.011(5)
C30 0.026(5) 0.039(6) 0.055(6) 0.005(5) -0.002(4) 0.000(4)
C43' 0.047(6) 0.028(6) 0.081(8) -0.003(5) -0.011(5) -0.003(5)
C44' 0.057(6) 0.017(5) 0.079(7) 0.006(5) 0.018(6) 0.002(4)
C47 0.043(6) 0.045(6) 0.048(6) 0.004(5) -0.005(5) 0.003(5)
C34 0.067(7) 0.034(6) 0.079(8) 0.001(5) 0.021(6) -0.004(5)
C31 0.066(7) 0.044(6) 0.058(7) 0.014(5) 0.011(6) 0.009(5)
C52 0.072(7) 0.035(6) 0.061(7) 0.013(5) -0.035(6) -0.018(5)
C35 0.113(10) 0.052(7) 0.051(7) 0.017(6) 0.013(7) 0.019(7)
C50 0.057(7) 0.083(9) 0.065(7) -0.021(6) 0.005(6) 0.005(6)
C32 0.061(7) 0.049(7) 0.071(7) -0.002(6) 0.007(6) -0.015(5)
C50' 0.046(7) 0.102(10) 0.061(7) 0.037(7) 0.008(6) -0.019(6)
U1 0.02224(16) 0.02011(17) 0.02286(17) -0.00378(14) -0.00183(13) -0.00148(13)
O1 0.020(3) 0.027(3) 0.023(3) -0.004(2) -0.002(2) 0.000(2)
N2 0.021(3) 0.020(3) 0.024(4) -0.003(3) 0.000(3) -0.001(3)
C6 0.019(4) 0.026(5) 0.020(4) 0.001(3) -0.004(3) -0.004(3)
C12 0.024(4) 0.018(4) 0.031(5) 0.003(4) 0.004(4) 0.002(3)
C4 0.029(5) 0.025(5) 0.027(5) 0.003(4) -0.003(4) 0.003(4)
C5 0.027(4) 0.016(4) 0.020(4) 0.001(3) -0.005(3) 0.004(3)
C10 0.021(4) 0.022(4) 0.027(4) 0.001(4) -0.005(4) 0.000(3)
C8 0.027(4) 0.017(4) 0.025(4) 0.000(3) -0.006(4) -0.005(3)
C1 0.037(5) 0.028(5) 0.020(4) -0.011(4) -0.008(4) 0.005(4)
C11 0.022(4) 0.017(4) 0.016(4) 0.001(3) 0.001(3) -0.003(3)
C13 0.028(5) 0.025(5) 0.015(4) -0.004(3) -0.006(3) 0.000(3)
C16 0.027(5) 0.027(5) 0.035(5) -0.001(4) 0.006(4) -0.011(4)
N1 0.015(3) 0.031(4) 0.024(4) -0.005(3) -0.005(3) 0.003(3)
C7 0.021(4) 0.012(4) 0.030(5) 0.009(3) -0.004(4) 0.005(3)
C19 0.041(5) 0.026(6) 0.062(6) -0.008(4) 0.015(5) -0.014(4)
C14 0.036(5) 0.025(5) 0.020(4) -0.003(4) -0.008(4) 0.003(4)
C9 0.025(4) 0.019(4) 0.017(4) -0.001(3) -0.009(3) -0.006(3)
C3 0.026(5) 0.044(6) 0.034(5) -0.014(4) 0.002(4) 0.003(4)
C2 0.033(5) 0.050(6) 0.026(5) -0.002(4) 0.000(4) -0.001(4)
C17 0.027(5) 0.074(7) 0.029(5) 0.010(5) -0.001(4) -0.013(5)
C15 0.031(5) 0.020(5) 0.035(5) 0.008(4) -0.001(4) 0.002(3)
C18 0.013(4) 0.056(6) 0.033(5) -0.002(4) 0.000(4) -0.001(4)
U1' 0.02183(16) 0.01679(16) 0.01806(15) 0.00275(13) 0.00314(12) 0.00130(13)

loop_
_atom_type_symbol
_atom_type_description
_atom_type_scat_dispersion_real
_atom_type_scat_dispersion_imag
_atom_type_scat_source
C C 0.0033 0.0016 'International Tables Vol C Tables 4.2.6.8 and 6.1.1.4'
H H 0.0000 0.0000 'International Tables Vol C Tables 4.2.6.8 and 6.1.1.4'
N N 0.0061 0.0033 'International Tables Vol C Tables 4.2.6.8 and 6.1.1.4'
O O 0.0106 0.0060 'International Tables Vol C Tables 4.2.6.8 and 6.1.1.4'
U U -9.6767 9.6646 'International Tables Vol C Tables 4.2.6.8 and 6.1.1.4'

loop_
_geom_angle_atom_site_label_1
_geom_angle_atom_site_label_2
_geom_angle_atom_site_label_3
_geom_angle
C12' O1' C11' 115.6(5)
C12' O1' U1' 118.4(4)
C11' O1' U1' 119.1(4)
C4' N1' C24' 118.9(5)
C4' N1' U1' 127.2(4)
C24' N1' U1' 113.4(4)
C28' C29' C24' 119.3(6)
C28' C29' C33' 118.6(6)
C24' C29' C33' 122.1(6)
C5' N2' C36' 116.0(5)
C5' N2' U1' 127.1(4)
C36' N2' U1' 116.9(4)
C3' C4' N1' 127.1(6)
C3' C4' C11' 117.0(6)
N1' C4' C11' 115.8(6)
C11' C10' C1' 117.5(6)
C11' C10' C9' 118.5(6)
C1' C10' C9' 124.0(6)
C38 C37 C36 116.0(7)
C38 C37 C42 120.8(7)
C36 C37 C42 123.2(6)
C39 C38 C37 123.2(7)
C39 C38 H44 118.4
C37 C38 H44 118.4
C5' C12' C13' 123.8(6)
C5' C12' O1' 114.4(6)
C13' C12' O1' 121.7(6)
C2' C1' C10' 121.1(6)
C2' C1' H24 119.5
C10' C1' H24 119.5
C29' C24' C25' 120.6(6)
C29' C24' N1' 121.1(6)
C25' C24' N1' 118.2(6)
C10' C11' O1' 122.2(6)
C10' C11' C4' 124.4(6)
O1' C11' C4' 113.3(6)
C41' C36' C37' 120.4(7)
C41' C36' N2' 120.1(6)
C37' C36' N2' 119.5(7)
C37 C36 C41 122.3(7)
C37 C36 N2 119.7(6)
C41 C36 N2 117.9(6)
C53' C52' U1' 134.3(5)
C53' C52' H34A 103.6
U1' C52' H34A 103.6
C53' C52' H34B 103.6
U1' C52' H34B 103.6
H34A C52' H34B 105.3
C29 C28 C27 120.7(8)
C29 C28 H47 119.7
C27 C28 H47 119.7
C6' C5' C12' 116.6(6)
C6' C5' N2' 127.6(6)
C12' C5' N2' 115.7(6)
C8' C13' C12' 117.5(6)
C8' C13' C9' 124.7(6)
C12' C13' C9' 117.6(6)
C29 C24 C25 121.5(7)
C29 C24 N1 120.4(7)
C25 C24 N1 118.1(7)
C34' C33' C29' 110.1(6)
C34' C33' C35' 110.2(6)
C29' C33' C35' 112.1(6)
C34' C33' H37 108.1
C29' C33' H37 108.1
C35' C33' H37 108.1
C40 C41 C36 117.0(7)
C40 C41 C45 120.6(7)
C36 C41 C45 122.4(6)
C49' C48' U1' 130.3(5)
C49' C48' H33A 104.7
U1' C48' H33A 104.7
C49' C48' H33B 104.7
U1' C48' H33B 104.7
H33A C48' H33B 105.7
C40' C41' C36' 118.2(7)
C40' C41' C45' 120.7(7)
C36' C41' C45' 121.1(6)
C28 C29 C24 118.6(8)
C28 C29 C33 119.5(7)
C24 C29 C33 121.9(7)
C5' C6' C7' 122.3(6)
C5' C6' H27 118.8
C7' C6' H27 118.8
C54 C53 U1 134.4(5)
C54 C53 H38A 103.6
U1 C53 H38A 103.6
C54 C53 H38B 103.6
U1 C53 H38B 103.6
H38A C53 H38B 105.3
C40 C39 C38 119.4(8)
C40 C39 H43 120.3
C38 C39 H43 120.3
C37 C42 C44 111.5(7)
C37 C42 C43 113.0(7)
C44 C42 C43 110.3(6)
C37 C42 H42 107.3
C44 C42 H42 107.3
C43 C42 H42 107.3
C41' C45' C46' 111.6(7)
C41' C45' C47' 113.3(6)
C46' C45' C47' 108.5(7)
C41' C45' H31 107.7
C46' C45' H31 107.7
C47' C45' H31 107.7
C50' C49' C51' 109.5(8)
C50' C49' C105 111.0(7)
C51' C49' C105 106.9(7)
C50' C49' C48' 109.8(7)
C51' C49' C48' 108.7(6)
C105 C49' C48' 110.9(7)
C45' C46' H32A 109.5
C45' C46' H32B 109.5
H32A C46' H32B 109.5
C45' C46' H32C 109.5
H32A C46' H32C 109.5
H32B C46' H32C 109.5
C4' C3' C2' 120.1(6)
C4' C3' H54 119.9
C2' C3' H54 119.9
C29' C28' C27' 121.8(7)
C29' C28' H83 119.1
C27' C28' H83 119.1
C16' C19' H58A 109.5
C16' C19' H58B 109.5
H58A C19' H58B 109.5
C16' C19' H58C 109.5
H58A C19' H58C 109.5
H58B C19' H58C 109.5
C1' C2' C3' 119.8(6)
C1' C2' C16' 122.2(6)
C3' C2' C16' 117.9(6)
C18' C16' C19' 110.2(6)
C18' C16' C2' 111.6(6)
C19' C16' C2' 107.6(5)
C18' C16' C17' 107.9(5)
C19' C16' C17' 107.6(6)
C2' C16' C17' 111.9(6)
C26' C27' C28' 118.5(7)
C26' C27' H84 120.8
C28' C27' H84 120.8
C16' C17' H59A 109.5
C16' C17' H59B 109.5
H59A C17' H59B 109.5
C16' C17' H59C 109.5
H59A C17' H59C 109.5
H59B C17' H59C 109.5
C53' C55' H80A 109.5
C53' C55' H80B 109.5
H80A C55' H80B 109.5
C53' C55' H80C 109.5
H80A C55' H80C 109.5
H80B C55' H80C 109.5
C27' C26' C25' 122.0(7)
C27' C26' H85 119.0
C25' C26' H85 119.0
C13' C8' C7' 121.6(7)
C13' C8' H63 119.2
C7' C8' H63 119.2
C26' C25' C24' 117.7(6)
C26' C25' C30' 119.0(6)
C24' C25' C30' 123.3(6)
C54 C56 H72A 109.5
C54 C56 H72B 109.5
H72A C56 H72B 109.5
C54 C56 H72C 109.5
H72A C56 H72C 109.5
H72B C56 H72C 109.5
C8' C7' C6' 118.1(6)
C8' C7' C0A' 121.1(5)
C6' C7' C0A' 120.8(5)
C9' C14' H61A 109.5
C9' C14' H61B 109.5
H61A C14' H61B 109.5
C9' C14' H61C 109.5
H61A C14' H61C 109.5
H61B C14' H61C 109.5
C31' C30' C25' 114.1(6)
C31' C30' C32' 109.4(6)
C25' C30' C32' 110.6(6)
C31' C30' H87 107.5
C25' C30' H87 107.5
C32' C30' H87 107.5
C49 C48 U1 130.3(5)
C49 C48 H78A 104.7
U1 C48 H78A 104.7
C49 C48 H78B 104.7
U1 C48 H78B 104.7
H78A C48 H78B 105.7
C16' C18' H57A 109.5
C16' C18' H57B 109.5
H57A C18' H57B 109.5
C16' C18' H57C 109.5
H57A C18' H57C 109.5
H57B C18' H57C 109.5
C40' C39' C38' 121.0(8)
C40' C39' H52 119.5
C38' C39' H52 119.5
C10' C9' C15' 109.3(5)
C10' C9' C14' 112.1(6)
C15' C9' C14' 107.9(6)
C10' C9' C13' 108.2(6)
C15' C9' C13' 108.1(6)
C14' C9' C13' 111.3(5)
C30' C32' H88A 109.5
C30' C32' H88B 109.5
H88A C32' H88B 109.5
C30' C32' H88C 109.5
H88A C32' H88C 109.5
H88B C32' H88C 109.5
C56' C53' C55' 107.6(6)
C56' C53' C54' 108.0(7)
C55' C53' C54' 109.8(7)
C56' C53' C52' 110.4(6)
C55' C53' C52' 111.7(6)
C54' C53' C52' 109.2(6)
C56 C54 C55 108.6(7)
C56 C54 C57 109.6(7)
C55 C54 C57 107.7(7)
C56 C54 C53 111.2(7)
C55 C54 C53 108.6(6)
C57 C54 C53 111.1(7)
C42 C43 H73A 109.5
C42 C43 H73B 109.5
H73A C43 H73B 109.5
C42 C43 H73C 109.5
H73A C43 H73C 109.5
H73B C43 H73C 109.5
C26 C25 C24 117.2(7)
C26 C25 C30 120.7(7)
C24 C25 C30 122.0(7)
C9' C15' H62A 109.5
C9' C15' H62B 109.5
H62A C15' H62B 109.5
C9' C15' H62C 109.5
H62A C15' H62C 109.5
H62B C15' H62C 109.5
C41 C45 C47 114.3(7)
C41 C45 C46 112.7(6)
C47 C45 C46 107.8(6)
C41 C45 H77 107.2
C47 C45 H77 107.2
C46 C45 H77 107.2
C38' C37' C36' 119.3(8)
C38' C37' C42' 118.5(8)
C36' C37' C42' 122.2(7)
C39' C40' C41' 120.9(8)
C39' C40' H53 119.6
C41' C40' H53 119.6
C37' C38' C39' 120.2(9)
C37' C38' H51 119.9
C39' C38' H51 119.9
C45 C46 H76A 109.5
C45 C46 H76B 109.5
H76A C46 H76B 109.5
C45 C46 H76C 109.5
H76A C46 H76C 109.5
H76B C46 H76C 109.5
C33' C35' H82A 109.5
C33' C35' H82B 109.5
H82A C35' H82B 109.5
C33' C35' H82C 109.5
H82A C35' H82C 109.5
H82B C35' H82C 109.5
C48 C49 C50 109.0(7)
C48 C49 C52 110.5(7)
C50 C49 C52 108.5(8)
C48 C49 C51 111.5(6)
C50 C49 C51 108.4(7)
C52 C49 C51 108.8(7)
C39 C40 C41 122.1(8)
C39 C40 H75 119.0
C41 C40 H75 119.0
C54 C57 H70A 109.5
C54 C57 H70B 109.5
H70A C57 H70B 109.5
C54 C57 H70C 109.5
H70A C57 H70C 109.5
H70B C57 H70C 109.5
C42 C44 H74A 109.5
C42 C44 H74B 109.5
H74A C44 H74B 109.5
C42 C44 H74C 109.5
H74A C44 H74C 109.5
H74B C44 H74C 109.5
C33' C34' H81A 109.5
C33' C34' H81B 109.5
H81A C34' H81B 109.5
C33' C34' H81C 109.5
H81A C34' H81C 109.5
H81B C34' H81C 109.5
C49' C51' H90A 109.5
C49' C51' H90B 109.5
H90A C51' H90B 109.5
C49' C51' H90C 109.5
H90A C51' H90C 109.5
H90B C51' H90C 109.5
C26 C27 C28 120.7(8)
C26 C27 H67 119.6
C28 C27 H67 119.6
C37' C42' C44' 111.4(7)
C37' C42' C43' 112.6(7)
C44' C42' C43' 110.0(7)
C37' C42' H49 107.6
C44' C42' H49 107.6
C43' C42' H49 107.6
C27 C26 C25 121.3(8)
C27 C26 H68 119.4
C25 C26 H68 119.4
C53' C54' H97A 109.5
C53' C54' H97B 109.5
H97A C54' H97B 109.5
C53' C54' H97C 109.5
H97A C54' H97C 109.5
H97B C54' H97C 109.5
C45' C47' H99A 109.5
C45' C47' H99B 109.5
H99A C47' H99B 109.5
C45' C47' H99C 109.5
H99A C47' H99C 109.5
H99B C47' H99C 109.5
C30' C31' H89A 109.5
C30' C31' H89B 109.5
H89A C31' H89B 109.5
C30' C31' H89C 109.5
H89A C31' H89C 109.5
H89B C31' H89C 109.5
C29 C33 C34 110.8(7)
C29 C33 C35 111.1(7)
C34 C33 C35 110.1(7)
C29 C33 H98 108.3
C34 C33 H98 108.3
C35 C33 H98 108.3
C53' C56' H10A 109.5
C53' C56' H10B 109.5
H10A C56' H10B 109.5
C53' C56' H10C 109.5
H10A C56' H10C 109.5
H10B C56' H10C 109.5
C49' C105 H10D 109.5
C49' C105 H10E 109.5
H10D C105 H10E 109.5
C49' C105 H10F 109.5
H10D C105 H10F 109.5
H10E C105 H10F 109.5
C49 C51 H10G 109.5
C49 C51 H10H 109.5
H10G C51 H10H 109.5
C49 C51 H10I 109.5
H10G C51 H10I 109.5
H10H C51 H10I 109.5
C54 C55 H10J 109.5
C54 C55 H10K 109.5
H10J C55 H10K 109.5
C54 C55 H10L 109.5
H10J C55 H10L 109.5
H10K C55 H10L 109.5
C25 C30 C31 115.1(7)
C25 C30 C32 110.1(7)
C31 C30 C32 109.4(8)
C25 C30 H108 107.3
C31 C30 H108 107.3
C32 C30 H108 107.3
C42' C43' H10M 109.5
C42' C43' H10N 109.5
H10M C43' H10N 109.5
C42' C43' H10O 109.5
H10M C43' H10O 109.5
H10N C43' H10O 109.5
C42' C44' H11A 109.5
C42' C44' H11B 109.5
H11A C44' H11B 109.5
C42' C44' H11C 109.5
H11A C44' H11C 109.5
H11B C44' H11C 109.5
C45 C47 H11D 109.5
C45 C47 H11E 109.5
H11D C47 H11E 109.5
C45 C47 H11F 109.5
H11D C47 H11F 109.5
H11E C47 H11F 109.5
C33 C34 H11G 109.5
C33 C34 H11H 109.5
H11G C34 H11H 109.5
C33 C34 H11I 109.5
H11G C34 H11I 109.5
H11H C34 H11I 109.5
C30 C31 H11J 109.5
C30 C31 H11K 109.5
H11J C31 H11K 109.5
C30 C31 H11L 109.5
H11J C31 H11L 109.5
H11K C31 H11L 109.5
C49 C52 H11M 109.5
C49 C52 H11N 109.5
H11M C52 H11N 109.5
C49 C52 H11O 109.5
H11M C52 H11O 109.5
H11N C52 H11O 109.5
C33 C35 H11P 109.5
C33 C35 H11Q 109.5
H11P C35 H11Q 109.5
C33 C35 H11R 109.5
H11P C35 H11R 109.5
H11Q C35 H11R 109.5
C49 C50 H11S 109.5
C49 C50 H11T 109.5
H11S C50 H11T 109.5
C49 C50 H11U 109.5
H11S C50 H11U 109.5
H11T C50 H11U 109.5
C30 C32 H11V 109.5
C30 C32 H11W 109.5
H11V C32 H11W 109.5
C30 C32 H11$ 109.5
H11V C32 H11$ 109.5
H11W C32 H11$ 109.5
C49' C50' H100 109.5
C49' C50' H200 109.5
H100 C50' H200 109.5
C49' C50' H11' 109.5
H100 C50' H11' 109.5
H200 C50' H11' 109.5
C2 C0A C3A 112.5(5)
C2 C0A C1A 112.0(5)
C3A C0A C1A 106.8(5)
C2 C0A C2A 112.2(5)
C3A C0A C2A 106.4(5)
C1A C0A C2A 106.5(5)
H09D C3B H09E 109.5
H09D C3B H09F 109.5
H09E C3B H09F 109.5
H08D C2B H08E 109.5
H08D C2B H08F 109.5
H08E C2B H08F 109.5
H07D C1B H07E 109.5
H07D C1B H07F 109.5
H07E C1B H07F 109.5
C3A' C0A' C1A' 109.0(5)
C3A' C0A' C2A' 108.7(5)
C1A' C0A' C2A' 108.3(5)
C3A' C0A' C7' 110.7(5)
C1A' C0A' C7' 110.5(5)
C2A' C0A' C7' 109.5(5)
H01D C1B' H01E 109.5
H01D C1B' H01F 109.5
H01E C1B' H01F 109.5
H02D C2B' H02E 109.5
H02D C2B' H02F 109.5
H02E C2B' H02F 109.5
H03D C3B' H03E 109.5
H03D C3B' H03F 109.5
H03E C3B' H03F 109.5
N1 U1 N2 120.8(2)
N1 U1 C53 105.5(2)
N2 U1 C53 105.8(2)
N1 U1 C48 107.6(2)
N2 U1 C48 109.8(2)
C53 U1 C48 106.6(3)
N1 U1 O1 64.70(18)
N2 U1 O1 65.10(18)
C53 U1 O1 92.2(2)
C48 U1 O1 161.2(2)
C12 O1 C11 116.5(5)
C12 O1 U1 117.4(4)
C11 O1 U1 117.9(4)
C5 N2 C36 117.7(6)
C5 N2 U1 125.7(4)
C36 N2 U1 116.5(4)
C5 C6 C7 119.8(7)
C5 C6 H12 120.1
C7 C6 H12 120.1
C5 C12 C13 125.9(7)
C5 C12 O1 114.8(6)
C13 C12 O1 119.3(6)
C3 C4 C11 116.7(7)
C3 C4 N1 128.3(7)
C11 C4 N1 115.0(6)
C12 C5 N2 117.0(6)
C12 C5 C6 116.6(7)
N2 C5 C6 126.3(6)
C11 C10 C1 115.7(7)
C11 C10 C9 119.1(6)
C1 C10 C9 125.2(7)
C13 C8 C7 120.4(7)
C13 C8 H10 119.8
C7 C8 H10 119.8
C2 C1 C10 122.6(7)
C2 C1 H1 118.7
C10 C1 H1 118.7
C10 C11 C4 125.1(7)
C10 C11 O1 120.2(6)
C4 C11 O1 114.6(6)
C12 C13 C8 116.2(7)
C12 C13 C9 119.2(6)
C8 C13 C9 124.5(6)
C19 C16 C17 108.8(7)
C19 C16 C18 110.1(7)
C17 C16 C18 108.3(6)
C19 C16 C7 110.3(6)
C17 C16 C7 111.6(6)
C18 C16 C7 107.6(6)
C4 N1 C24 114.9(6)
C4 N1 U1 127.8(5)
C24 N1 U1 117.0(4)
C8 C7 C6 121.1(7)
C8 C7 C16 118.1(7)
C6 C7 C16 120.8(6)
C16 C19 H19A 109.5
C16 C19 H19B 109.5
H19A C19 H19B 109.5
C16 C19 H19C 109.5
H19A C19 H19C 109.5
H19B C19 H19C 109.5
C9 C14 H14A 109.5
C9 C14 H14B 109.5
H14A C14 H14B 109.5
C9 C14 H14C 109.5
H14A C14 H14C 109.5
H14B C14 H14C 109.5
C10 C9 C13 108.3(6)
C10 C9 C14 112.8(6)
C13 C9 C14 111.4(6)
C10 C9 C15 109.8(6)
C13 C9 C15 107.2(6)
C14 C9 C15 107.2(6)
C4 C3 C2 121.2(8)
C4 C3 H3 119.4
C2 C3 H3 119.4
C1 C2 C3 118.8(7)
C1 C2 C0A 123.2(6)
C3 C2 C0A 117.8(6)
C16 C17 H17A 109.5
C16 C17 H17B 109.5
H17A C17 H17B 109.5
C16 C17 H17C 109.5
H17A C17 H17C 109.5
H17B C17 H17C 109.5
C9 C15 H15A 109.5
C9 C15 H15B 109.5
H15A C15 H15B 109.5
C9 C15 H15C 109.5
H15A C15 H15C 109.5
H15B C15 H15C 109.5
C16 C18 H18A 109.5
C16 C18 H18B 109.5
H18A C18 H18B 109.5
C16 C18 H18C 109.5
H18A C18 H18C 109.5
H18B C18 H18C 109.5
N2' U1' N1' 120.9(2)
N2' U1' C52' 103.6(2)
N1' U1' C52' 108.5(2)
N2' U1' C48' 108.3(2)
N1' U1' C48' 109.2(2)
C52' U1' C48' 105.1(2)
N2' U1' O1' 64.43(16)
N1' U1' O1' 64.52(17)
C52' U1' O1' 94.97(19)
C48' U1' O1' 159.8(2)

loop_
_geom_bond_atom_site_label_1
_geom_bond_atom_site_label_2
_geom_bond_distance
O1' C12' 1.398(8)
O1' C11' 1.406(7)
O1' U1' 2.528(5)
N1' C4' 1.404(8)
N1' C24' 1.452(8)
N1' U1' 2.279(5)
C29' C28' 1.373(9)
C29' C24' 1.406(9)
C29' C33' 1.525(9)
N2' C5' 1.405(8)
N2' C36' 1.466(8)
N2' U1' 2.272(6)
C4' C3' 1.391(9)
C4' C11' 1.405(9)
C10' C11' 1.370(9)
C10' C1' 1.395(9)
C10' C9' 1.527(9)
C37 C38 1.394(9)
C37 C36 1.401(10)
C37 C42 1.483(10)
C38 C39 1.382(11)
C38 H44 0.9500
C12' C5' 1.381(9)
C12' C13' 1.389(9)
C1' C2' 1.387(9)
C1' H24 0.9500
C24' C25' 1.412(9)
C36' C41' 1.417(10)
C36' C37' 1.414(10)
C36 C41 1.433(10)
C36 N2 1.463(8)
C52' C53' 1.557(9)
C52' U1' 2.396(7)
C52' H34A 0.9900
C52' H34B 0.9900
C28 C29 1.389(10)
C28 C27 1.391(12)
C28 H47 0.9500
C5' C6' 1.372(9)
C13' C8' 1.370(9)
C13' C9' 1.557(9)
C24 C29 1.395(10)
C24 C25 1.429(10)
C24 N1 1.452(9)
C33' C34' 1.514(10)
C33' C35' 1.552(9)
C33' H37 1.0000
C41 C40 1.390(10)
C41 C45 1.499(10)
C48' C49' 1.555(10)
C48' U1' 2.409(7)
C48' H33A 0.9900
C48' H33B 0.9900
C41' C40' 1.388(10)
C41' C45' 1.502(11)
C29 C33 1.529(11)
C6' C7' 1.401(9)
C6' H27 0.9500
C53 C54 1.560(10)
C53 U1 2.386(8)
C53 H38A 0.9900
C53 H38B 0.9900
C39 C40 1.363(11)
C39 H43 0.9500
C42 C44 1.529(10)
C42 C43 1.533(10)
C42 H42 1.0000
C45' C46' 1.534(10)
C45' C47' 1.544(10)
C45' H31 1.0000
C49' C50' 1.500(11)
C49' C51' 1.540(11)
C49' C105 1.542(10)
C46' H32A 0.9800
C46' H32B 0.9800
C46' H32C 0.9800
C3' C2' 1.422(9)
C3' H54 0.9500
C28' C27' 1.393(10)
C28' H83 0.9500
C19' C16' 1.541(9)
C19' H58A 0.9800
C19' H58B 0.9800
C19' H58C 0.9800
C2' C16' 1.548(9)
C16' C18' 1.516(9)
C16' C17' 1.550(9)
C27' C26' 1.392(10)
C27' H84 0.9500
C17' H59A 0.9800
C17' H59B 0.9800
C17' H59C 0.9800
C55' C53' 1.545(10)
C55' H80A 0.9800
C55' H80B 0.9800
C55' H80C 0.9800
C26' C25' 1.403(10)
C26' H85 0.9500
C8' C7' 1.393(9)
C8' H63 0.9500
C25' C30' 1.522(9)
C56 C54 1.524(10)
C56 H72A 0.9800
C56 H72B 0.9800
C56 H72C 0.9800
C7' C0A' 1.550(10)
C14' C9' 1.557(9)
C14' H61A 0.9800
C14' H61B 0.9800
C14' H61C 0.9800
C30' C31' 1.506(9)
C30' C32' 1.541(10)
C30' H87 1.0000
C48 C49 1.517(10)
C48 U1 2.417(7)
C48 H78A 0.9900
C48 H78B 0.9900
C18' H57A 0.9800
C18' H57B 0.9800
C18' H57C 0.9800
C39' C40' 1.381(12)
C39' C38' 1.385(13)
C39' H52 0.9500
C9' C15' 1.537(9)
C32' H88A 0.9800
C32' H88B 0.9800
C32' H88C 0.9800
C53' C56' 1.526(10)
C53' C54' 1.544(10)
C54 C55 1.546(11)
C54 C57 1.553(11)
C43 H73A 0.9800
C43 H73B 0.9800
C43 H73C 0.9800
C25 C26 1.401(10)
C25 C30 1.491(11)
C15' H62A 0.9800
C15' H62B 0.9800
C15' H62C 0.9800
C45 C47 1.519(10)
C45 C46 1.553(10)
C45 H77 1.0000
C37' C38' 1.376(10)
C37' C42' 1.526(11)
C40' H53 0.9500
C38' H51 0.9500
C46 H76A 0.9800
C46 H76B 0.9800
C46 H76C 0.9800
C35' H82A 0.9800
C35' H82B 0.9800
C35' H82C 0.9800
C49 C50 1.527(11)
C49 C52 1.541(11)
C49 C51 1.550(10)
C40 H75 0.9500
C57 H70A 0.9800
C57 H70B 0.9800
C57 H70C 0.9800
C44 H74A 0.9800
C44 H74B 0.9800
C44 H74C 0.9800
C34' H81A 0.9800
C34' H81B 0.9800
C34' H81C 0.9800
C51' H90A 0.9800
C51' H90B 0.9800
C51' H90C 0.9800
C27 C26 1.369(11)
C27 H67 0.9500
C42' C44' 1.534(11)
C42' C43' 1.535(11)
C42' H49 1.0000
C26 H68 0.9500
C54' H97A 0.9800
C54' H97B 0.9800
C54' H97C 0.9800
C47' H99A 0.9800
C47' H99B 0.9800
C47' H99C 0.9800
C31' H89A 0.9800
C31' H89B 0.9800
C31' H89C 0.9800
C33 C34 1.535(12)
C33 C35 1.542(11)
C33 H98 1.0000
C56' H10A 0.9800
C56' H10B 0.9800
C56' H10C 0.9800
C105 H10D 0.9800
C105 H10E 0.9800
C105 H10F 0.9800
C51 H10G 0.9800
C51 H10H 0.9800
C51 H10I 0.9800
C55 H10J 0.9800
C55 H10K 0.9800
C55 H10L 0.9800
C30 C31 1.518(11)
C30 C32 1.544(12)
C30 H108 1.0000
C43' H10M 0.9800
C43' H10N 0.9800
C43' H10O 0.9800
C44' H11A 0.9800
C44' H11B 0.9800
C44' H11C 0.9800
C47 H11D 0.9800
C47 H11E 0.9800
C47 H11F 0.9800
C34 H11G 0.9800
C34 H11H 0.9800
C34 H11I 0.9800
C31 H11J 0.9800
C31 H11K 0.9800
C31 H11L 0.9800
C52 H11M 0.9800
C52 H11N 0.9800
C52 H11O 0.9800
C35 H11P 0.9800
C35 H11Q 0.9800
C35 H11R 0.9800
C50 H11S 0.9800
C50 H11T 0.9800
C50 H11U 0.9800
C32 H11V 0.9800
C32 H11W 0.9800
C32 H11$ 0.9800
C50' H100 0.9800
C50' H200 0.9800
C50' H11' 0.9800
C0A C2 1.535(11)
C0A C3A 1.541(8)
C0A C1A 1.541(8)
C0A C2A 1.545(8)
C3A H09A 0.9800
C3A H09B 0.9800
C3A H09C 0.9800
C2A H08A 0.9800
C2A H08B 0.9800
C2A H08C 0.9800
C1A H07A 0.9800
C1A H07B 0.9800
C1A H07C 0.9800
C3B H09D 0.9800
C3B H09E 0.9800
C3B H09F 0.9800
C2B H08D 0.9800
C2B H08E 0.9800
C2B H08F 0.9800
C1B H07D 0.9800
C1B H07E 0.9800
C1B H07F 0.9800
C0A' C3A' 1.533(8)
C0A' C1A' 1.538(8)
C0A' C2A' 1.544(8)
C1A' H01A 0.9800
C1A' H01B 0.9800
C1A' H01C 0.9800
C2A' H02A 0.9800
C2A' H02B 0.9800
C2A' H02C 0.9800
C3A' H03A 0.9800
C3A' H03B 0.9800
C3A' H03C 0.9800
C1B' H01D 0.9800
C1B' H01E 0.9800
C1B' H01F 0.9800
C2B' H02D 0.9800
C2B' H02E 0.9800
C2B' H02F 0.9800
C3B' H03D 0.9800
C3B' H03E 0.9800
C3B' H03F 0.9800
U1 N1 2.260(6)
U1 N2 2.289(6)
U1 O1 2.529(5)
O1 C12 1.407(8)
O1 C11 1.410(8)
N2 C5 1.394(9)
C6 C5 1.398(9)
C6 C7 1.403(10)
C6 H12 0.9500
C12 C5 1.377(9)
C12 C13 1.390(10)
C4 C3 1.376(10)
C4 C11 1.389(9)
C4 N1 1.410(9)
C10 C11 1.375(10)
C10 C1 1.399(10)
C10 C9 1.528(9)
C8 C13 1.395(9)
C8 C7 1.391(9)
C8 H10 0.9500
C1 C2 1.365(10)
C1 H1 0.9500
C13 C9 1.536(9)
C16 C19 1.526(10)
C16 C17 1.533(10)
C16 C18 1.535(10)
C16 C7 1.558(9)
C19 H19A 0.9800
C19 H19B 0.9800
C19 H19C 0.9800
C14 C9 1.541(9)
C14 H14A 0.9800
C14 H14B 0.9800
C14 H14C 0.9800
C9 C15 1.541(10)
C3 C2 1.413(10)
C3 H3 0.9500
C17 H17A 0.9800
C17 H17B 0.9800
C17 H17C 0.9800
C15 H15A 0.9800
C15 H15B 0.9800
C15 H15C 0.9800
C18 H18A 0.9800
C18 H18B 0.9800
C18 H18C 0.9800

loop_
_geom_torsion_atom_site_label_1
_geom_torsion_atom_site_label_2
_geom_torsion_atom_site_label_3
_geom_torsion_atom_site_label_4
_geom_torsion
C24' N1' C4' C3' -5.1(10)
U1' N1' C4' C3' -176.4(5)
C24' N1' C4' C11' 171.5(5)
U1' N1' C4' C11' 0.2(8)
C36 C37 C38 C39 1.3(11)
C42 C37 C38 C39 -178.7(7)
C11' O1' C12' C5' 150.1(6)
U1' O1' C12' C5' -0.5(7)
C11' O1' C12' C13' -27.0(9)
U1' O1' C12' C13' -177.6(5)
C11' C10' C1' C2' -0.3(10)
C9' C10' C1' C2' 178.0(6)
C28' C29' C24' C25' -2.7(10)
C33' C29' C24' C25' 177.6(6)
C28' C29' C24' N1' 173.6(6)
C33' C29' C24' N1' -6.1(9)
C4' N1' C24' C29' 88.0(7)
U1' N1' C24' C29' -99.5(6)
C4' N1' C24' C25' -95.6(7)
U1' N1' C24' C25' 76.9(6)
C1' C10' C11' O1' -176.7(6)
C9' C10' C11' O1' 4.9(9)
C1' C10' C11' C4' 0.8(10)
C9' C10' C11' C4' -177.6(6)
C12' O1' C11' C10' 27.7(8)
U1' O1' C11' C10' 178.0(5)
C12' O1' C11' C4' -150.0(6)
U1' O1' C11' C4' 0.4(7)
C3' C4' C11' C10' -1.0(10)
N1' C4' C11' C10' -178.0(6)
C3' C4' C11' O1' 176.6(5)
N1' C4' C11' O1' -0.3(8)
C5' N2' C36' C41' 96.4(8)
U1' N2' C36' C41' -85.5(7)
C5' N2' C36' C37' -84.2(8)
U1' N2' C36' C37' 93.8(7)
C38 C37 C36 C41 -1.3(11)
C42 C37 C36 C41 178.6(7)
C38 C37 C36 N2 179.7(6)
C42 C37 C36 N2 -0.3(11)
C13' C12' C5' C6' -2.4(11)
O1' C12' C5' C6' -179.4(6)
C13' C12' C5' N2' 177.6(6)
O1' C12' C5' N2' 0.6(9)
C36' N2' C5' C6' -2.7(10)
U1' N2' C5' C6' 179.5(6)
C36' N2' C5' C12' 177.3(6)
U1' N2' C5' C12' -0.5(9)
C5' C12' C13' C8' 2.3(11)
O1' C12' C13' C8' 179.1(6)
C5' C12' C13' C9' 177.8(6)
O1' C12' C13' C9' -5.4(10)
C28' C29' C33' C34' -62.3(8)
C24' C29' C33' C34' 117.3(7)
C28' C29' C33' C35' 60.8(8)
C24' C29' C33' C35' -119.6(7)
C37 C36 C41 C40 -0.5(10)
N2 C36 C41 C40 178.4(6)
C37 C36 C41 C45 -179.5(7)
N2 C36 C41 C45 -0.5(10)
C37' C36' C41' C40' 1.2(11)
N2' C36' C41' C40' -179.5(7)
C37' C36' C41' C45' -177.2(7)
N2' C36' C41' C45' 2.1(11)
C27 C28 C29 C24 0.7(12)
C27 C28 C29 C33 -179.4(8)
C25 C24 C29 C28 -1.2(11)
N1 C24 C29 C28 177.7(6)
C25 C24 C29 C33 178.9(7)
N1 C24 C29 C33 -2.1(11)
C12' C5' C6' C7' 1.9(11)
N2' C5' C6' C7' -178.1(7)
C37 C38 C39 C40 0.7(12)
C38 C37 C42 C44 52.2(9)
C36 C37 C42 C44 -127.8(8)
C38 C37 C42 C43 -72.6(9)
C36 C37 C42 C43 107.4(8)
C40' C41' C45' C46' 96.4(8)
C36' C41' C45' C46' -85.2(9)
C40' C41' C45' C47' -26.4(10)
C36' C41' C45' C47' 151.9(7)
U1' C48' C49' C50' 51.7(9)
U1' C48' C49' C51' -68.0(9)
U1' C48' C49' C105 174.8(5)
N1' C4' C3' C2' 177.3(6)
C11' C4' C3' C2' 0.7(9)
C24' C29' C28' C27' 1.0(10)
C33' C29' C28' C27' -179.4(6)
C10' C1' C2' C3' 0.1(10)
C10' C1' C2' C16' 176.3(6)
C4' C3' C2' C1' -0.3(10)
C4' C3' C2' C16' -176.7(6)
C1' C2' C16' C18' 132.2(7)
C3' C2' C16' C18' -51.6(8)
C1' C2' C16' C19' -106.9(7)
C3' C2' C16' C19' 69.4(8)
C1' C2' C16' C17' 11.2(9)
C3' C2' C16' C17' -172.5(6)
C29' C28' C27' C26' 0.6(11)
C28' C27' C26' C25' -0.3(11)
C12' C13' C8' C7' -1.7(10)
C9' C13' C8' C7' -176.8(6)
C27' C26' C25' C24' -1.4(10)
C27' C26' C25' C30' 176.1(6)
C29' C24' C25' C26' 2.9(9)
N1' C24' C25' C26' -173.5(6)
C29' C24' C25' C30' -174.5(6)
N1' C24' C25' C30' 9.2(9)
C13' C8' C7' C6' 1.3(10)
C13' C8' C7' C0A' 179.5(6)
C5' C6' C7' C8' -1.4(10)
C5' C6' C7' C0A' -179.6(6)
C26' C25' C30' C31' 38.0(9)
C24' C25' C30' C31' -144.7(7)
C26' C25' C30' C32' -85.9(8)
C24' C25' C30' C32' 91.4(8)
C11' C10' C9' C15' 83.1(7)
C1' C10' C9' C15' -95.2(7)
C11' C10' C9' C14' -157.3(6)
C1' C10' C9' C14' 24.4(9)
C11' C10' C9' C13' -34.3(8)
C1' C10' C9' C13' 147.4(6)
C8' C13' C9' C10' -150.4(7)
C12' C13' C9' C10' 34.5(8)
C8' C13' C9' C15' 91.4(8)
C12' C13' C9' C15' -83.7(8)
C8' C13' C9' C14' -26.9(9)
C12' C13' C9' C14' 158.0(6)
U1' C52' C53' C56' 63.3(8)
U1' C52' C53' C55' -177.0(5)
U1' C52' C53' C54' -55.4(9)
U1 C53 C54 C56 -54.6(10)
U1 C53 C54 C55 64.9(9)
U1 C53 C54 C57 -176.9(6)
C29 C24 C25 C26 1.8(11)
N1 C24 C25 C26 -177.3(6)
C29 C24 C25 C30 -176.9(7)
N1 C24 C25 C30 4.1(11)
C40 C41 C45 C47 -20.9(10)
C36 C41 C45 C47 158.0(7)
C40 C41 C45 C46 102.6(8)
C36 C41 C45 C46 -78.5(9)
C41' C36' C37' C38' -3.5(11)
N2' C36' C37' C38' 177.2(7)
C41' C36' C37' C42' 178.5(7)
N2' C36' C37' C42' -0.8(11)
C38' C39' C40' C41' -0.8(14)
C36' C41' C40' C39' 1.0(12)
C45' C41' C40' C39' 179.4(8)
C36' C37' C38' C39' 3.7(12)
C42' C37' C38' C39' -178.3(8)
C40' C39' C38' C37' -1.6(14)
U1 C48 C49 C50 52.0(9)
U1 C48 C49 C52 -67.2(9)
U1 C48 C49 C51 171.6(6)
C38 C39 C40 C41 -2.8(13)
C36 C41 C40 C39 2.6(11)
C45 C41 C40 C39 -178.4(7)
C29 C28 C27 C26 -0.7(13)
C38' C37' C42' C44' 49.3(10)
C36' C37' C42' C44' -132.7(8)
C38' C37' C42' C43' -74.7(10)
C36' C37' C42' C43' 103.2(9)
C28 C27 C26 C25 1.3(14)
C24 C25 C26 C27 -1.8(12)
C30 C25 C26 C27 176.9(8)
C28 C29 C33 C34 -61.3(10)
C24 C29 C33 C34 118.6(8)
C28 C29 C33 C35 61.4(10)
C24 C29 C33 C35 -118.7(8)
C26 C25 C30 C31 36.6(11)
C24 C25 C30 C31 -144.8(8)
C26 C25 C30 C32 -87.6(9)
C24 C25 C30 C32 91.1(9)
C8' C7' C0A' C3A' 33.2(8)
C6' C7' C0A' C3A' -148.6(8)
C8' C7' C0A' C1A' 154.0(7)
C6' C7' C0A' C1A' -27.7(8)
C8' C7' C0A' C2A' -86.7(7)
C6' C7' C0A' C2A' 91.5(8)
C54 C53 U1 N1 56.7(8)
C54 C53 U1 N2 -72.3(8)
C54 C53 U1 C48 170.9(7)
C54 C53 U1 O1 -7.6(8)
C49 C48 U1 N1 135.0(6)
C49 C48 U1 N2 -91.8(7)
C49 C48 U1 C53 22.3(7)
C49 C48 U1 O1 -162.4(5)
N1 U1 O1 C12 146.6(5)
N2 U1 O1 C12 -0.9(4)
C53 U1 O1 C12 -107.3(5)
C48 U1 O1 C12 77.2(8)
N1 U1 O1 C11 -0.8(4)
N2 U1 O1 C11 -148.3(5)
C53 U1 O1 C11 105.3(5)
C48 U1 O1 C11 -70.2(8)
C37 C36 N2 C5 -80.2(8)
C41 C36 N2 C5 100.8(8)
C37 C36 N2 U1 95.7(7)
C41 C36 N2 U1 -83.3(7)
N1 U1 N2 C5 -34.7(6)
C53 U1 N2 C5 84.7(6)
C48 U1 N2 C5 -160.7(5)
O1 U1 N2 C5 -0.3(5)
N1 U1 N2 C36 149.7(4)
C53 U1 N2 C36 -90.9(5)
C48 U1 N2 C36 23.8(5)
O1 U1 N2 C36 -175.8(5)
C11 O1 C12 C5 149.8(6)
U1 O1 C12 C5 1.9(8)
C11 O1 C12 C13 -31.2(9)
U1 O1 C12 C13 -179.1(5)
C13 C12 C5 N2 178.9(7)
O1 C12 C5 N2 -2.1(9)
C13 C12 C5 C6 2.6(11)
O1 C12 C5 C6 -178.4(6)
C36 N2 C5 C12 176.9(6)
U1 N2 C5 C12 1.4(9)
C36 N2 C5 C6 -7.2(10)
U1 N2 C5 C6 177.3(5)
C7 C6 C5 C12 -1.8(10)
C7 C6 C5 N2 -177.7(7)
C11 C10 C1 C2 -1.8(11)
C9 C10 C1 C2 177.5(7)
C1 C10 C11 C4 -0.2(11)
C9 C10 C11 C4 -179.6(7)
C1 C10 C11 O1 -177.3(6)
C9 C10 C11 O1 3.3(10)
C3 C4 C11 C10 1.1(11)
N1 C4 C11 C10 -178.6(7)
C3 C4 C11 O1 178.4(7)
N1 C4 C11 O1 -1.4(9)
C12 O1 C11 C10 31.2(9)
U1 O1 C11 C10 178.9(5)
C12 O1 C11 C4 -146.2(6)
U1 O1 C11 C4 1.5(7)
C5 C12 C13 C8 -2.0(11)
O1 C12 C13 C8 179.0(6)
C5 C12 C13 C9 176.1(7)
O1 C12 C13 C9 -2.8(10)
C7 C8 C13 C12 0.6(11)
C7 C8 C13 C9 -177.5(7)
C3 C4 N1 C24 -6.0(11)
C11 C4 N1 C24 173.8(6)
C3 C4 N1 U1 -179.0(6)
C11 C4 N1 U1 0.7(9)
C29 C24 N1 C4 85.8(8)
C25 C24 N1 C4 -95.2(8)
C29 C24 N1 U1 -100.3(7)
C25 C24 N1 U1 78.7(7)
N2 U1 N1 C4 34.7(7)
C53 U1 N1 C4 -84.9(6)
C48 U1 N1 C4 161.7(6)
O1 U1 N1 C4 0.1(5)
N2 U1 N1 C24 -138.3(5)
C53 U1 N1 C24 102.2(5)
C48 U1 N1 C24 -11.3(5)
O1 U1 N1 C24 -172.9(5)
C13 C8 C7 C6 0.1(11)
C13 C8 C7 C16 179.1(7)
C5 C6 C7 C8 0.5(11)
C5 C6 C7 C16 -178.4(7)
C19 C16 C7 C8 54.9(9)
C17 C16 C7 C8 176.0(7)
C18 C16 C7 C8 -65.2(8)
C19 C16 C7 C6 -126.1(8)
C17 C16 C7 C6 -5.0(10)
C18 C16 C7 C6 113.8(7)
C11 C10 C9 C13 -33.6(9)
C1 C10 C9 C13 147.0(7)
C11 C10 C9 C14 -157.5(7)
C1 C10 C9 C14 23.2(10)
C11 C10 C9 C15 83.1(8)
C1 C10 C9 C15 -96.2(8)
C12 C13 C9 C10 33.4(9)
C8 C13 C9 C10 -148.6(7)
C12 C13 C9 C14 158.1(7)
C8 C13 C9 C14 -23.9(10)
C12 C13 C9 C15 -85.0(8)
C8 C13 C9 C15 93.0(8)
C11 C4 C3 C2 -0.1(12)
N1 C4 C3 C2 179.6(7)
C10 C1 C2 C3 2.8(12)
C10 C1 C2 C0A 177.0(6)
C4 C3 C2 C1 -1.7(12)
C4 C3 C2 C0A -176.3(6)
C3A C0A C2 C1 16.6(8)
C1A C0A C2 C1 -103.7(8)
C2A C0A C2 C1 136.5(8)
C3A C0A C2 C3 -169.1(7)
C1A C0A C2 C3 70.6(8)
C2A C0A C2 C3 -49.2(8)
C5' N2' U1' N1' -32.5(6)
C36' N2' U1' N1' 149.7(4)
C5' N2' U1' C52' 89.2(6)
C36' N2' U1' C52' -88.6(5)
C5' N2' U1' C48' -159.5(5)
C36' N2' U1' C48' 22.7(5)
C5' N2' U1' O1' 0.2(5)
C36' N2' U1' O1' -177.6(5)
C4' N1' U1' N2' 32.7(6)
C24' N1' U1' N2' -139.1(4)
C4' N1' U1' C52' -86.6(5)
C24' N1' U1' C52' 101.6(4)
C4' N1' U1' C48' 159.3(5)
C24' N1' U1' C48' -12.5(5)
C4' N1' U1' O1' 0.0(5)
C24' N1' U1' O1' -171.7(5)
C53' C52' U1' N2' -74.9(7)
C53' C52' U1' N1' 54.7(7)
C53' C52' U1' C48' 171.4(6)
C53' C52' U1' O1' -10.1(7)
C49' C48' U1' N2' -89.0(7)
C49' C48' U1' N1' 137.5(6)
C49' C48' U1' C52' 21.2(7)
C49' C48' U1' O1' -154.4(5)
C12' O1' U1' N2' 0.2(4)
C11' O1' U1' N2' -149.3(5)
C12' O1' U1' N1' 149.3(5)
C11' O1' U1' N1' -0.2(4)
C12' O1' U1' C52' -102.5(4)
C11' O1' U1' C52' 107.9(4)
C12' O1' U1' C48' 73.3(7)
C11' O1' U1' C48' -76.3(7)

loop_
_platon_squeeze_void_nr
_platon_squeeze_void_average_x
_platon_squeeze_void_average_y
_platon_squeeze_void_average_z
_platon_squeeze_void_volume
_platon_squeeze_void_count_electrons
_platon_squeeze_void_content
1 0.164 0.787 0.359 26 7 ' '
2 0.164 0.713 0.859 27 7 ' '
3 0.152 0.039 0.343 6 1 ' '
4 0.152 0.461 0.843 5 1 ' '
5 0.256 0.260 0.242 8 1 ' '
6 0.256 0.240 0.742 8 1 ' '
7 0.500 0.082 0.250 723 344 ' '
8 0.500 0.413 0.750 723 343 ' '
9 0.744 0.760 0.258 8 1 ' '
10 0.744 0.740 0.758 8 1 ' '
11 0.836 0.287 0.141 26 6 ' '
12 0.836 0.213 0.641 27 6 ' '
13 0.848 0.539 0.157 6 2 ' '
14 0.848 0.961 0.657 5 2 ' '
